data_2212108
loop_
_publ_author_name
'Hui-Ying An'
'Jian-Hua Xu'
'Shea-Lin Ng'
'Hoong-Kun Fun'

_publ_section_title 2a,8a-Dichloro-1-(2-ethynylphenyl)-2a,8a-dihydrocyclobuta[<i>b</i>]naphthalene-3,8-dione
_journal_coeditor_code CI2281
_journal_issue 2
_journal_name_full 'Acta Crystallographica Section E'
_journal_page_first o948
_journal_page_last o950
_journal_paper_doi 10.1107/S160053680700342X
_journal_volume 63
_journal_year 2007
_chemical_formula_iupac 'C20 H10 Cl2 O2'
_chemical_formula_moiety 'C20 H10 Cl2 O2'
_chemical_formula_sum 'C20 H10 Cl2 O2'
_chemical_formula_weight 353.18
_chemical_name_systematic
;
2a,8a-Dichloro-1-(2-ethynylphenyl)-2a,8a-dihydrocyclobuta[b]naphthalene-
3,8-dione
;
_space_group_IT_number 33
_symmetry_cell_setting orthorhombic
_symmetry_space_group_name_Hall 'P 2c -2n'
_symmetry_space_group_name_H-M 'P n a 21'
_atom_sites_solution_hydrogens geom
_atom_sites_solution_primary direct
_atom_sites_solution_secondary difmap
_audit_creation_method SHELXL-97
_cell_angle_alpha 90.00
_cell_angle_beta 90.00
_cell_angle_gamma 90.00
_cell_formula_units_Z 8
_cell_length_a 16.0627(2)
_cell_length_b 8.04820(10)
_cell_length_c 24.0821(3)
_cell_measurement_reflns_used 9833
_cell_measurement_temperature 100.00(10)
_cell_measurement_theta_max 37.50
_cell_measurement_theta_min 2.54
_cell_volume 3113.23(7)
_computing_cell_refinement APEX2
_computing_data_collection 'APEX2 (Bruker, 2005)'
_computing_data_reduction 'SAINT (Bruker, 2005)'
_computing_molecular_graphics SHELXTL
_computing_publication_material
;
SHELXTL and PLATON (Spek, 2003)
;
_computing_structure_refinement SHELXTL
_computing_structure_solution 'SHELXTL (Sheldrick, 1998)'
_diffrn_ambient_temperature 100.00(10)
_diffrn_detector_area_resol_mean 8.33
_diffrn_measured_fraction_theta_full 1.000
_diffrn_measured_fraction_theta_max 1.000
_diffrn_measurement_device_type
;
Bruker SMART APEX2 CCD area-detector
;
_diffrn_measurement_method \w
_diffrn_radiation_monochromator graphite
_diffrn_radiation_source 'fine-focus sealed tube'
_diffrn_radiation_type MoK\a
_diffrn_radiation_wavelength 0.71073
_diffrn_reflns_av_R_equivalents 0.0341
_diffrn_reflns_av_sigmaI/netI 0.0201
_diffrn_reflns_limit_h_max 27
_diffrn_reflns_limit_h_min -27
_diffrn_reflns_limit_k_max 13
_diffrn_reflns_limit_k_min -13
_diffrn_reflns_limit_l_max 41
_diffrn_reflns_limit_l_min -41
_diffrn_reflns_number 127742
_diffrn_reflns_theta_full 37.50
_diffrn_reflns_theta_max 37.50
_diffrn_reflns_theta_min 2.54
_diffrn_standards_number 0
_exptl_absorpt_coefficient_mu 0.426
_exptl_absorpt_correction_T_max 0.8825
_exptl_absorpt_correction_T_min 0.8216
_exptl_absorpt_correction_type multi-scan
_exptl_absorpt_process_details '(SADABS; Bruker, 2005)'
_exptl_crystal_colour orange
_exptl_crystal_density_diffrn 1.507
_exptl_crystal_density_method 'not measured'
_exptl_crystal_description Block
_exptl_crystal_F_000 1440
_exptl_crystal_size_max 0.47
_exptl_crystal_size_mid 0.41
_exptl_crystal_size_min 0.30
_refine_diff_density_max 0.548
_refine_diff_density_min -0.266
_refine_ls_abs_structure_details 'Flack (1983), 8036 Friedel pairs'
_refine_ls_abs_structure_Flack 0.54(2)
_refine_ls_extinction_method none
_refine_ls_goodness_of_fit_ref 1.043
_refine_ls_hydrogen_treatment constr
_refine_ls_matrix_type full
_refine_ls_number_parameters 434
_refine_ls_number_reflns 16384
_refine_ls_number_restraints 1
_refine_ls_restrained_S_all 1.043
_refine_ls_R_factor_all 0.0363
_refine_ls_R_factor_gt 0.0323
_refine_ls_shift/su_max 0.001
_refine_ls_shift/su_mean 0.000
_refine_ls_structure_factor_coef Fsqd
_refine_ls_weighting_details 'calc w=1/[\s^2^(Fo^2^)+(0.0511P)^2^+0.4718P] where P=(Fo^2^+2Fc^2^)/3'
_refine_ls_weighting_scheme calc
_refine_ls_wR_factor_gt 0.0831
_refine_ls_wR_factor_ref 0.0856
_reflns_number_gt 15176
_reflns_number_total 16384
_reflns_threshold_expression I>2\s(I)
_cod_data_source_file ci2281.cif
_cod_data_source_block I
_cod_depositor_comments
;
The following automatic conversions were performed:
'_symmetry_cell_setting' value 'Orthorhombic' changed to 'orthorhombic'
according to '/home/saulius/struct/CIF-dictionaries/cif_core.dic'
dictionary named 'cif_core.dic' version 2.4.1 from 2010-06-29.

Automatic conversion script
Id: cif_fix_enum 1527 2010-12-29 10:47:43Z saulius 

The following automatic conversions were performed:

'_symmetry_cell_setting' value 'Orthorhombic' changed to
'orthorhombic' according to
/home/saulius/struct/CIF-dictionaries/cif_core.dic dictionary named
'cif_core.dic' version 2.4.1 from 2010-06-29.

Automatic conversion script
Id: cif_fix_values 1715 2011-07-08 13:25:40Z adriana 
;
_cod_database_code 2212108
_cod_database_fobs_code 2212108

loop_
_symmetry_equiv_pos_as_xyz
'x, y, z'
'-x, -y, z+1/2'
'x+1/2, -y+1/2, z'
'-x+1/2, y+1/2, z+1/2'

loop_
_atom_site_type_symbol
_atom_site_label
_atom_site_fract_x
_atom_site_fract_y
_atom_site_fract_z
_atom_site_U_iso_or_equiv
_atom_site_adp_type
_atom_site_calc_flag
_atom_site_refinement_flags
_atom_site_occupancy
Cl Cl1A 0.473786(14) 0.40500(3) 0.089027(10) 0.01672(4) Uani d . 1
Cl Cl2A 0.585614(16) 0.08227(3) 0.095918(11) 0.01891(5) Uani d . 1
O O1A 0.57237(5) 0.67058(10) 0.13291(3) 0.01744(13) Uani d . 1
O O2A 0.76456(5) 0.15335(9) 0.10348(4) 0.01949(14) Uani d . 1
C C1A 0.58036(6) 0.43142(11) 0.07289(4) 0.01231(14) Uani d . 1
C C2A 0.61648(6) 0.57327(11) 0.10748(4) 0.01251(14) Uani d . 1
C C3A 0.70816(6) 0.58874(10) 0.10692(4) 0.01193(13) Uani d . 1
C C4A 0.74310(6) 0.74536(11) 0.11503(4) 0.01455(15) Uani d . 1
H H4AA 0.7090 0.8379 0.1192 0.017 Uiso calc R 1
C C5A 0.82928(7) 0.76281(12) 0.11682(4) 0.01653(16) Uani d . 1
H H5AA 0.8528 0.8676 0.1212 0.020 Uiso calc R 1
C C6A 0.88034(6) 0.62328(13) 0.11207(4) 0.01710(16) Uani d . 1
H H6AA 0.9379 0.6350 0.1139 0.021 Uiso calc R 1
C C7A 0.84550(6) 0.46661(12) 0.10457(4) 0.01638(16) Uani d . 1
H H7AA 0.8798 0.3740 0.1016 0.020 Uiso calc R 1
C C8A 0.75932(6) 0.44790(11) 0.10144(4) 0.01225(13) Uani d . 1
C C9A 0.72343(6) 0.27804(11) 0.09548(4) 0.01342(14) Uani d . 1
C C10A 0.63474(6) 0.26559(11) 0.07191(4) 0.01319(14) Uani d . 1
C C11A 0.63711(6) 0.28848(12) 0.00978(4) 0.01594(16) Uani d . 1
H H11A 0.6707 0.2271 -0.0138 0.019 Uiso d R 1
C C12A 0.59559(6) 0.43469(12) 0.01028(4) 0.01380(14) Uani d . 1
C C13A 0.57228(6) 0.56193(13) -0.02984(4) 0.01625(16) Uani d . 1
C C14A 0.58093(7) 0.53649(14) -0.08757(4) 0.01779(16) Uani d . 1
C C15A 0.56186(8) 0.66640(16) -0.12426(5) 0.0247(2) Uani d . 1
H H15A 0.5676 0.6500 -0.1623 0.030 Uiso calc R 1
C C16A 0.53456(10) 0.81897(16) -0.10457(5) 0.0296(2) Uani d . 1
H H16A 0.5222 0.9041 -0.1293 0.036 Uiso calc R 1
C C17A 0.52571(10) 0.84445(17) -0.04775(6) 0.0307(3) Uani d . 1
H H17A 0.5080 0.9471 -0.0345 0.037 Uiso calc R 1
C C18A 0.54339(8) 0.71601(14) -0.01067(5) 0.0234(2) Uani d . 1
H H18A 0.5359 0.7328 0.0272 0.028 Uiso calc R 1
C C19A 0.61027(7) 0.38237(15) -0.10979(4) 0.02106(18) Uani d . 1
C C20A 0.63533(9) 0.25598(18) -0.13042(5) 0.0288(2) Uani d . 1
H H20A 0.6678 0.1695 -0.1481 0.035 Uiso d R 1
Cl Cl1B 0.251036(14) 0.90536(3) 0.252170(10) 0.01558(4) Uani d . 1
Cl Cl2B 0.138278(16) 0.58520(3) 0.247490(12) 0.01898(5) Uani d . 1
O O1B 0.15336(5) 1.17567(10) 0.21153(4) 0.01857(13) Uani d . 1
O O2B -0.04078(5) 0.65792(9) 0.24103(4) 0.02020(14) Uani d . 1
C C1B 0.14500(6) 0.93362(11) 0.26998(4) 0.01226(14) Uani d . 1
C C2B 0.10914(6) 1.07745(11) 0.23605(4) 0.01248(14) Uani d . 1
C C3B 0.01730(6) 1.09214(10) 0.23564(4) 0.01132(13) Uani d . 1
C C4B -0.01748(6) 1.24941(11) 0.22730(4) 0.01385(14) Uani d . 1
H H4BA 0.0168 1.3418 0.2233 0.017 Uiso calc R 1
C C5B -0.10347(7) 1.26699(13) 0.22503(4) 0.01637(16) Uani d . 1
H H5BA -0.1268 1.3718 0.2204 0.020 Uiso calc R 1
C C6B -0.15490(6) 1.12810(13) 0.22962(4) 0.01716(16) Uani d . 1
H H6BA -0.2124 1.1405 0.2275 0.021 Uiso calc R 1
C C7B -0.12057(6) 0.97100(12) 0.23728(4) 0.01477(15) Uani d . 1
H H7BA -0.1551 0.8786 0.2401 0.018 Uiso calc R 1
C C8B -0.03416(6) 0.95193(11) 0.24078(4) 0.01205(13) Uani d . 1
C C9B 0.00084(6) 0.78230(11) 0.24803(4) 0.01283(13) Uani d . 1
C C10B 0.08953(6) 0.76985(11) 0.27118(4) 0.01289(14) Uani d . 1
C C11B 0.08879(6) 0.79211(13) 0.33348(4) 0.01588(15) Uani d . 1
H H11B 0.0597 0.7270 0.3637 0.019 Uiso d R 1
C C12B 0.13224(6) 0.93543(12) 0.33297(4) 0.01403(14) Uani d . 1
C C13B 0.16193(6) 1.05498(14) 0.37398(4) 0.01755(16) Uani d . 1
C C14B 0.16783(7) 1.01181(16) 0.43092(4) 0.02201(19) Uani d . 1
C C15B 0.19649(9) 1.1299(2) 0.46918(5) 0.0312(3) Uani d . 1
H H15B 0.2009 1.1019 0.5065 0.037 Uiso calc R 1
C C16B 0.21834(9) 1.2878(2) 0.45177(7) 0.0353(3) Uani d . 1
H H16B 0.2369 1.3655 0.4775 0.042 Uiso calc R 1
C C17B 0.21270(9) 1.33103(18) 0.39600(6) 0.0329(3) Uani d . 1
H H17B 0.2270 1.4377 0.3846 0.039 Uiso calc R 1
C C18B 0.18565(8) 1.21442(15) 0.35728(5) 0.0246(2) Uani d . 1
H H18B 0.1833 1.2429 0.3199 0.030 Uiso calc R 1
C C19B 0.14780(8) 0.84852(18) 0.45091(5) 0.0264(2) Uani d . 1
C C20B 0.13319(11) 0.7156(2) 0.47028(6) 0.0371(3) Uani d . 1
H H20B 0.1152 0.6067 0.4851 0.045 Uiso d R 1

loop_
_atom_site_aniso_label
_atom_site_aniso_U_11
_atom_site_aniso_U_22
_atom_site_aniso_U_33
_atom_site_aniso_U_12
_atom_site_aniso_U_13
_atom_site_aniso_U_23
Cl1A 0.01191(8) 0.01648(9) 0.02175(10) -0.00052(6) 0.00153(7) -0.00119(8)
Cl2A 0.01867(10) 0.01132(8) 0.02675(12) -0.00234(7) 0.00003(8) 0.00128(8)
O1A 0.0165(3) 0.0152(3) 0.0207(3) 0.0025(2) 0.0030(2) -0.0044(3)
O2A 0.0186(3) 0.0117(3) 0.0282(4) 0.0044(2) -0.0029(3) 0.0012(3)
C1A 0.0115(3) 0.0124(3) 0.0130(3) 0.0004(3) 0.0011(3) -0.0001(3)
C2A 0.0144(4) 0.0108(3) 0.0123(3) 0.0012(3) 0.0007(3) 0.0004(3)
C3A 0.0130(3) 0.0102(3) 0.0126(3) 0.0004(2) 0.0002(3) 0.0006(2)
C4A 0.0171(4) 0.0106(3) 0.0160(4) -0.0008(3) 0.0000(3) 0.0000(3)
C5A 0.0171(4) 0.0139(3) 0.0186(4) -0.0042(3) 0.0011(3) 0.0011(3)
C6A 0.0133(4) 0.0186(4) 0.0194(4) -0.0013(3) -0.0003(3) 0.0002(3)
C7A 0.0149(4) 0.0155(4) 0.0187(4) 0.0017(3) 0.0000(3) 0.0006(3)
C8A 0.0116(3) 0.0114(3) 0.0137(3) 0.0006(3) 0.0000(3) 0.0002(3)
C9A 0.0143(3) 0.0110(3) 0.0150(3) 0.0010(3) -0.0005(3) 0.0002(3)
C10A 0.0137(4) 0.0106(3) 0.0153(3) 0.0003(3) -0.0007(3) -0.0007(3)
C11A 0.0183(4) 0.0154(4) 0.0141(3) 0.0034(3) -0.0004(3) -0.0026(3)
C12A 0.0149(3) 0.0140(3) 0.0126(3) 0.0012(3) -0.0007(3) -0.0008(3)
C13A 0.0175(4) 0.0170(4) 0.0143(4) 0.0030(3) -0.0018(3) 0.0006(3)
C14A 0.0187(4) 0.0205(4) 0.0142(3) -0.0001(3) -0.0023(3) 0.0004(3)
C15A 0.0313(6) 0.0267(5) 0.0161(4) 0.0002(4) -0.0050(4) 0.0042(4)
C16A 0.0405(7) 0.0243(5) 0.0241(5) 0.0048(5) -0.0079(5) 0.0074(4)
C17A 0.0454(8) 0.0215(5) 0.0252(5) 0.0123(5) -0.0050(5) 0.0032(4)
C18A 0.0332(6) 0.0190(4) 0.0182(4) 0.0096(4) -0.0023(4) -0.0001(3)
C19A 0.0244(5) 0.0251(4) 0.0137(4) 0.0002(4) -0.0012(3) -0.0019(3)
C20A 0.0345(6) 0.0318(6) 0.0201(5) 0.0048(5) 0.0019(4) -0.0052(4)
Cl1B 0.01107(8) 0.01674(9) 0.01895(9) 0.00106(6) 0.00072(7) 0.00006(8)
Cl2B 0.01793(10) 0.01100(8) 0.02802(12) 0.00259(7) -0.00158(9) -0.00183(8)
O1B 0.0153(3) 0.0157(3) 0.0247(3) -0.0031(2) 0.0026(3) 0.0050(3)
O2B 0.0180(3) 0.0116(3) 0.0310(4) -0.0035(2) -0.0040(3) -0.0011(3)
C1B 0.0105(3) 0.0119(3) 0.0144(3) -0.0007(3) -0.0013(3) 0.0003(3)
C2B 0.0121(3) 0.0109(3) 0.0144(3) -0.0003(3) 0.0000(3) 0.0000(3)
C3B 0.0111(3) 0.0101(3) 0.0127(3) -0.0005(2) 0.0001(3) 0.0002(2)
C4B 0.0147(4) 0.0107(3) 0.0161(4) 0.0009(3) 0.0010(3) 0.0008(3)
C5B 0.0170(4) 0.0150(4) 0.0171(4) 0.0041(3) -0.0003(3) 0.0018(3)
C6B 0.0131(4) 0.0179(4) 0.0204(4) 0.0022(3) -0.0008(3) 0.0012(3)
C7B 0.0121(3) 0.0143(3) 0.0179(4) -0.0008(3) -0.0011(3) 0.0000(3)
C8B 0.0131(3) 0.0106(3) 0.0125(3) -0.0006(3) -0.0006(3) -0.0001(3)
C9B 0.0133(3) 0.0106(3) 0.0146(3) -0.0014(2) -0.0009(3) -0.0003(3)
C10B 0.0141(4) 0.0095(3) 0.0151(3) -0.0002(3) -0.0010(3) 0.0003(3)
C11B 0.0170(4) 0.0165(4) 0.0141(4) -0.0023(3) -0.0016(3) 0.0020(3)
C12B 0.0133(3) 0.0152(3) 0.0135(3) -0.0007(3) -0.0010(3) -0.0010(3)
C13B 0.0150(4) 0.0206(4) 0.0171(4) -0.0023(3) -0.0006(3) -0.0048(3)
C14B 0.0191(4) 0.0309(5) 0.0159(4) -0.0014(4) -0.0008(3) -0.0066(4)
C15B 0.0284(6) 0.0440(7) 0.0212(5) -0.0049(5) -0.0017(4) -0.0138(5)
C16B 0.0290(6) 0.0425(7) 0.0343(6) -0.0086(5) -0.0016(5) -0.0210(6)
C17B 0.0306(6) 0.0289(6) 0.0390(7) -0.0119(5) -0.0010(5) -0.0137(5)
C18B 0.0249(5) 0.0227(5) 0.0263(5) -0.0089(4) -0.0015(4) -0.0060(4)
C19B 0.0276(5) 0.0374(6) 0.0142(4) -0.0013(5) -0.0022(4) -0.0009(4)
C20B 0.0469(8) 0.0441(8) 0.0202(5) -0.0057(7) -0.0055(5) 0.0065(5)

loop_
_atom_type_symbol
_atom_type_description
_atom_type_scat_dispersion_real
_atom_type_scat_dispersion_imag
_atom_type_scat_source
C C 0.0033 0.0016 'International Tables Vol C Tables 4.2.6.8 and 6.1.1.4'
H H 0.0000 0.0000 'International Tables Vol C Tables 4.2.6.8 and 6.1.1.4'
O O 0.0106 0.0060 'International Tables Vol C Tables 4.2.6.8 and 6.1.1.4'
Cl Cl 0.1484 0.1585 'International Tables Vol C Tables 4.2.6.8 and 6.1.1.4'

loop_
_geom_angle_atom_site_label_1
_geom_angle_atom_site_label_2
_geom_angle_atom_site_label_3
_geom_angle
C12A C1A C2A 117.68(8)
C12A C1A C10A 84.96(7)
C2A C1A C10A 115.17(8)
C12A C1A Cl1A 111.96(7)
C2A C1A Cl1A 109.73(6)
C10A C1A Cl1A 115.64(6)
O1A C2A C3A 121.93(9)
O1A C2A C1A 122.18(9)
C3A C2A C1A 115.87(8)
C4A C3A C8A 120.46(9)
C4A C3A C2A 118.43(8)
C8A C3A C2A 121.01(8)
C5A C4A C3A 119.73(9)
C5A C4A H4AA 120.1
C3A C4A H4AA 120.1
C4A C5A C6A 120.05(9)
C4A C5A H5AA 120.0
C6A C5A H5AA 120.0
C7A C6A C5A 120.24(9)
C7A C6A H6AA 119.9
C5A C6A H6AA 119.9
C6A C7A C8A 120.27(9)
C6A C7A H7AA 119.9
C8A C7A H7AA 119.9
C7A C8A C3A 119.21(8)
C7A C8A C9A 119.22(8)
C3A C8A C9A 121.49(8)
O2A C9A C8A 122.09(8)
O2A C9A C10A 120.53(8)
C8A C9A C10A 116.99(7)
C11A C10A C9A 109.57(8)
C11A C10A C1A 85.77(7)
C9A C10A C1A 116.59(7)
C11A C10A Cl2A 115.92(7)
C9A C10A Cl2A 110.30(6)
C1A C10A Cl2A 116.64(7)
C12A C11A C10A 94.88(8)
C12A C11A H11A 139.2
C10A C11A H11A 123.9
C11A C12A C13A 137.08(9)
C11A C12A C1A 94.17(8)
C13A C12A C1A 128.72(8)
C18A C13A C14A 119.00(9)
C18A C13A C12A 119.23(9)
C14A C13A C12A 121.72(9)
C15A C14A C13A 119.38(10)
C15A C14A C19A 118.86(10)
C13A C14A C19A 121.75(9)
C16A C15A C14A 120.89(11)
C16A C15A H15A 119.6
C14A C15A H15A 119.6
C15A C16A C17A 119.93(11)
C15A C16A H16A 120.0
C17A C16A H16A 120.0
C16A C17A C18A 119.98(12)
C16A C17A H17A 120.0
C18A C17A H17A 120.0
C17A C18A C13A 120.79(11)
C17A C18A H18A 119.6
C13A C18A H18A 119.6
C20A C19A C14A 177.43(12)
C19A C20A H20A 166.1
C2B C1B C12B 118.15(8)
C2B C1B C10B 115.20(7)
C12B C1B C10B 85.12(7)
C2B C1B Cl1B 109.27(6)
C12B C1B Cl1B 111.71(6)
C10B C1B Cl1B 115.89(6)
O1B C2B C3B 121.81(8)
O1B C2B C1B 122.11(9)
C3B C2B C1B 116.07(8)
C4B C3B C8B 120.32(8)
C4B C3B C2B 118.15(8)
C8B C3B C2B 121.46(8)
C5B C4B C3B 119.68(9)
C5B C4B H4BA 120.2
C3B C4B H4BA 120.2
C4B C5B C6B 120.28(9)
C4B C5B H5BA 119.9
C6B C5B H5BA 119.9
C7B C6B C5B 120.27(9)
C7B C6B H6BA 119.9
C5B C6B H6BA 119.9
C6B C7B C8B 120.06(9)
C6B C7B H7BA 120.0
C8B C7B H7BA 120.0
C7B C8B C3B 119.38(8)
C7B C8B C9B 118.89(8)
C3B C8B C9B 121.71(8)
O2B C9B C8B 122.13(8)
O2B C9B C10B 120.52(8)
C8B C9B C10B 117.01(7)
C11B C10B C9B 110.24(8)
C11B C10B C1B 85.66(7)
C9B C10B C1B 117.36(7)
C11B C10B Cl2B 114.97(7)
C9B C10B Cl2B 110.36(6)
C1B C10B Cl2B 116.16(7)
C12B C11B C10B 95.06(8)
C12B C11B H11B 133.6
C10B C11B H11B 131.0
C11B C12B C13B 136.65(10)
C11B C12B C1B 94.03(8)
C13B C12B C1B 129.30(9)
C18B C13B C14B 119.02(10)
C18B C13B C12B 119.99(10)
C14B C13B C12B 120.99(10)
C15B C14B C13B 119.45(12)
C15B C14B C19B 118.28(11)
C13B C14B C19B 122.25(10)
C16B C15B C14B 120.47(13)
C16B C15B H15B 119.8
C14B C15B H15B 119.8
C15B C16B C17B 120.39(12)
C15B C16B H16B 119.8
C17B C16B H16B 119.8
C16B C17B C18B 119.91(14)
C16B C17B H17B 120.0
C18B C17B H17B 120.0
C17B C18B C13B 120.74(12)
C17B C18B H18B 119.6
C13B C18B H18B 119.6
C20B C19B C14B 176.29(13)
C19B C20B H20B 174.3

loop_
_geom_bond_atom_site_label_1
_geom_bond_atom_site_label_2
_geom_bond_distance
Cl1A C1A 1.7682(9)
Cl2A C10A 1.7702(10)
O1A C2A 1.2208(11)
O2A C9A 1.2168(11)
C1A C12A 1.5276(13)
C1A C2A 1.5278(13)
C1A C10A 1.5952(13)
C2A C3A 1.4780(13)
C3A C4A 1.3936(13)
C3A C8A 1.4062(12)
C4A C5A 1.3921(15)
C4A H4AA 0.93
C5A C6A 1.3952(15)
C5A H5AA 0.93
C6A C7A 1.3913(14)
C6A H6AA 0.93
C7A C8A 1.3945(13)
C7A H7AA 0.93
C8A C9A 1.4906(13)
C9A C10A 1.5369(13)
C10A C11A 1.5080(14)
C11A C12A 1.3526(13)
C11A H11A 0.93
C12A C13A 1.4569(14)
C13A C18A 1.4022(15)
C13A C14A 1.4122(14)
C14A C15A 1.4027(15)
C14A C19A 1.4307(16)
C15A C16A 1.3875(19)
C15A H15A 0.93
C16A C17A 1.3911(18)
C16A H16A 0.93
C17A C18A 1.3951(17)
C17A H17A 0.93
C18A H18A 0.93
C19A C20A 1.2016(17)
C20A H20A 0.97
Cl1B C1B 1.7711(9)
Cl2B C10B 1.7740(10)
O1B C2B 1.2157(12)
O2B C9B 1.2156(11)
C1B C2B 1.5295(13)
C1B C12B 1.5308(14)
C1B C10B 1.5912(13)
C2B C3B 1.4799(13)
C3B C4B 1.3981(13)
C3B C8B 1.4044(12)
C4B C5B 1.3895(15)
C4B H4BA 0.93
C5B C6B 1.3944(15)
C5B H5BA 0.93
C6B C7B 1.3916(14)
C6B H6BA 0.93
C7B C8B 1.3990(13)
C7B H7BA 0.93
C8B C9B 1.4867(12)
C9B C10B 1.5329(13)
C10B C11B 1.5111(14)
C11B C12B 1.3483(14)
C11B H11B 1.01
C12B C13B 1.4590(14)
C13B C18B 1.3976(16)
C13B C14B 1.4178(15)
C14B C15B 1.4013(16)
C14B C19B 1.4360(19)
C15B C16B 1.384(2)
C15B H15B 0.93
C16B C17B 1.390(2)
C16B H16B 0.93
C17B C18B 1.3925(17)
C17B H17B 0.93
C18B H18B 0.93
C19B C20B 1.190(2)
C20B H20B 0.99

loop_
_geom_hbond_atom_site_label_D
_geom_hbond_atom_site_label_H
_geom_hbond_atom_site_label_A
_geom_hbond_site_symmetry_A
_geom_hbond_distance_DH
_geom_hbond_distance_HA
_geom_hbond_distance_DA
_geom_hbond_angle_DHA
_geom_hbond_publ_flag
C5A H5AA Cl1A 3_565 0.93 2.78 3.6030(10) 148 y
C7A H7AA Cl1A 3_555 0.93 2.72 3.6510(10) 177 y
C4B H4BA Cl2B 1_565 0.93 2.83 3.7150(10) 160 y
C5B H5BA Cl1B 3_475 0.93 2.77 3.5840(10) 147 y
C7B H7BA Cl1B 3_465 0.93 2.75 3.6820(10) 176 y
C20A H20A Cl1B 2_664 0.97 2.80 3.6070(10) 142 y
C15A H15A Cg1 4_544 0.93 2.55 3.4790(10) 175 y

loop_
_geom_torsion_atom_site_label_1
_geom_torsion_atom_site_label_2
_geom_torsion_atom_site_label_3
_geom_torsion_atom_site_label_4
_geom_torsion
C12A C1A C2A O1A 116.09(10)
C10A C1A C2A O1A -146.04(9)
Cl1A C1A C2A O1A -13.47(12)
C12A C1A C2A C3A -62.10(11)
C10A C1A C2A C3A 35.77(11)
Cl1A C1A C2A C3A 168.34(7)
O1A C2A C3A C4A -26.36(14)
C1A C2A C3A C4A 151.84(9)
O1A C2A C3A C8A 150.14(10)
C1A C2A C3A C8A -31.67(12)
C8A C3A C4A C5A 1.06(15)
C2A C3A C4A C5A 177.57(9)
C3A C4A C5A C6A -1.82(15)
C4A C5A C6A C7A 1.13(16)
C5A C6A C7A C8A 0.33(16)
C6A C7A C8A C3A -1.08(15)
C6A C7A C8A C9A -177.76(9)
C4A C3A C8A C7A 0.39(14)
C2A C3A C8A C7A -176.03(9)
C4A C3A C8A C9A 176.99(9)
C2A C3A C8A C9A 0.57(14)
C7A C8A C9A O2A 13.92(15)
C3A C8A C9A O2A -162.68(10)
C7A C8A C9A C10A -158.93(9)
C3A C8A C9A C10A 24.47(13)
O2A C9A C10A C11A -95.23(11)
C8A C9A C10A C11A 77.74(10)
O2A C9A C10A C1A 169.58(9)
C8A C9A C10A C1A -17.45(12)
O2A C9A C10A Cl2A 33.54(12)
C8A C9A C10A Cl2A -153.50(7)
C12A C1A C10A C11A -3.21(7)
C2A C1A C10A C11A -121.49(8)
Cl1A C1A C10A C11A 108.76(7)
C12A C1A C10A C9A 106.58(9)
C2A C1A C10A C9A -11.70(12)
Cl1A C1A C10A C9A -141.45(7)
C12A C1A C10A Cl2A -120.17(7)
C2A C1A C10A Cl2A 121.55(8)
Cl1A C1A C10A Cl2A -8.19(10)
C9A C10A C11A C12A -113.12(8)
C1A C10A C11A C12A 3.62(8)
Cl2A C10A C11A C12A 121.27(8)
C10A C11A C12A C13A 174.32(12)
C10A C11A C12A C1A -3.79(8)
C2A C1A C12A C11A 119.42(9)
C10A C1A C12A C11A 3.58(7)
Cl1A C1A C12A C11A -112.07(7)
C2A C1A C12A C13A -58.93(13)
C10A C1A C12A C13A -174.77(10)
Cl1A C1A C12A C13A 69.58(12)
C11A C12A C13A C18A -166.50(13)
C1A C12A C13A C18A 11.08(16)
C11A C12A C13A C14A 11.11(19)
C1A C12A C13A C14A -171.31(10)
C18A C13A C14A C15A 1.10(16)
C12A C13A C14A C15A -176.52(10)
C18A C13A C14A C19A 179.84(11)
C12A C13A C14A C19A 2.23(16)
C13A C14A C15A C16A -0.12(18)
C19A C14A C15A C16A -178.91(12)
C14A C15A C16A C17A -0.1(2)
C15A C16A C17A C18A -0.7(2)
C16A C17A C18A C13A 1.7(2)
C14A C13A C18A C17A -1.91(19)
C12A C13A C18A C17A 175.76(12)
C12B C1B C2B O1B 113.89(11)
C10B C1B C2B O1B -147.77(9)
Cl1B C1B C2B O1B -15.26(12)
C12B C1B C2B C3B -64.99(11)
C10B C1B C2B C3B 33.36(11)
Cl1B C1B C2B C3B 165.86(7)
O1B C2B C3B C4B -25.97(14)
C1B C2B C3B C4B 152.91(8)
O1B C2B C3B C8B 151.02(10)
C1B C2B C3B C8B -30.10(12)
C8B C3B C4B C5B 1.07(14)
C2B C3B C4B C5B 178.10(9)
C3B C4B C5B C6B -1.63(15)
C4B C5B C6B C7B 0.90(16)
C5B C6B C7B C8B 0.41(15)
C6B C7B C8B C3B -0.96(14)
C6B C7B C8B C9B -179.00(9)
C4B C3B C8B C7B 0.22(13)
C2B C3B C8B C7B -176.71(9)
C4B C3B C8B C9B 178.20(9)
C2B C3B C8B C9B 1.27(14)
C7B C8B C9B O2B 13.62(15)
C3B C8B C9B O2B -164.37(10)
C7B C8B C9B C10B -159.69(9)
C3B C8B C9B C10B 22.32(13)
O2B C9B C10B C11B -93.93(11)
C8B C9B C10B C11B 79.50(10)
O2B C9B C10B C1B 170.33(9)
C8B C9B C10B C1B -16.24(12)
O2B C9B C10B Cl2B 34.15(12)
C8B C9B C10B Cl2B -152.42(7)
C2B C1B C10B C11B -121.39(9)
C12B C1B C10B C11B -2.51(7)
Cl1B C1B C10B C11B 109.28(7)
C2B C1B C10B C9B -10.82(12)
C12B C1B C10B C9B 108.07(9)
Cl1B C1B C10B C9B -140.15(7)
C2B C1B C10B Cl2B 122.87(8)
C12B C1B C10B Cl2B -118.25(7)
Cl1B C1B C10B Cl2B -6.46(10)
C9B C10B C11B C12B -114.75(8)
C1B C10B C11B C12B 2.85(8)
Cl2B C10B C11B C12B 119.74(8)
C10B C11B C12B C13B 178.76(12)
C10B C11B C12B C1B -2.96(8)
C2B C1B C12B C11B 118.85(9)
C10B C1B C12B C11B 2.81(8)
Cl1B C1B C12B C11B -113.14(7)
C2B C1B C12B C13B -62.68(13)
C10B C1B C12B C13B -178.72(10)
Cl1B C1B C12B C13B 65.33(12)
C11B C12B C13B C18B -162.10(13)
C1B C12B C13B C18B 20.12(16)
C11B C12B C13B C14B 18.36(19)
C1B C12B C13B C14B -159.42(10)
C18B C13B C14B C15B 0.55(17)
C12B C13B C14B C15B -179.90(11)
C18B C13B C14B C19B -177.46(12)
C12B C13B C14B C19B 2.08(17)
C13B C14B C15B C16B 0.5(2)
C19B C14B C15B C16B 178.57(13)
C14B C15B C16B C17B -0.5(2)
C15B C16B C17B C18B -0.6(2)
C16B C17B C18B C13B 1.7(2)
C14B C13B C18B C17B -1.62(18)
C12B C13B C18B C17B 178.83(12)
